data_2107010
loop_
_publ_author_name
'Julien-Pouzol, M.'
'Jaulmes, S.'
'Dagron, C.'

_publ_section_title
;
 Structure du Trisulfure de Lanthane et de Gallium
;
_journal_name_full 'Acta Crystallographica B (24,1968-38,1982)'
_journal_page_first 1566
_journal_page_last 1568
_journal_volume 38
_journal_year 1982
_chemical_formula_sum 'Ga La S3'
_chemical_name_systematic 'La Ga S3'
_space_group_IT_number 14
_symmetry_space_group_name_Hall '-P 2bc'
_symmetry_space_group_name_H-M 'P 1 1 21/b'
_cell_angle_alpha 90
_cell_angle_beta 90
_cell_angle_gamma 98.9
_cell_formula_units_Z 12
_cell_length_a 10.33
_cell_length_b 12.82
_cell_length_c 10.56
_cell_volume 1381.629
_citation_journal_id_ASTM ACBCAR
_cod_data_source_file Julien-Pouzol_ACBCAR_1982_1705.cif
_cod_data_source_block Ga1La1S3
_cod_original_sg_symbol_Hall '-P 2ybc (-x,z,y)'
_cod_original_formula_sum 'Ga1 La1 S3'
_cod_database_code 2107010

loop_
_symmetry_equiv_pos_as_xyz
x,y,z
-x,-y+1/2,z+1/2
-x,-y,-z
x,y-1/2,-z-1/2

loop_
_atom_site_label
_atom_site_type_symbol
_atom_site_fract_x
_atom_site_fract_y
_atom_site_fract_z
_atom_site_occupancy
_atom_site_U_iso_or_equiv
S9 S-2 0.894 0.2492 0.2631 1 0.0
Ga1 Ga+3 0.258 0.8556 0.0832 1 0.0
S2 S-2 0.599 0.0846 0.0769 1 0.0
Ga2 Ga+3 0.1995 0.5764 0.2312 1 0.0
S6 S-2 0.9959 0.5134 0.1629 1 0.0
S1 S-2 0.0638 0.8945 0.0201 1 0.0
S5 S-2 0.6706 0.5428 0.0915 1 0.0
S7 S-2 0.5625 0.7941 0.1885 1 0.0
La2 La+3 0.48596 0.32592 0.05355 1 0.0
La1 La+3 0.05478 0.3267 0.02841 1 0.0
S4 S-2 0.2456 0.1748 0.0922 1 0.0
S8 S-2 0.3033 0.4291 0.2237 1 0.0
Ga3 Ga+3 0.6544 0.1686 0.2526 1 0.0
La3 La+3 0.812 0.94336 0.14633 1 0.0
S3 S-2 0.2481 0.6775 0.0505 1 0.0
